data_1503752
loop_
_publ_author_name
'Tan, Wenjuan'
'Zhang, Qiong'
'Zhang, Junji'
'Tian, He'

_publ_section_title
;
 Near-infrared photochromic diarylethene iridium (III) complex.
;
_journal_issue 1
_journal_name_full 'Organic letters'
_journal_page_first 161
_journal_page_last 164
_journal_paper_doi 10.1021/ol802580m
_journal_volume 11
_journal_year 2009
_chemical_formula_sum 'C56 H50 Cl3 Ir N4 O2 S4'
_chemical_formula_weight 1237.79
_chemical_name_systematic
; 
 ? 
;
_space_group_IT_number 2
_symmetry_cell_setting triclinic
_symmetry_space_group_name_Hall '-P 1'
_symmetry_space_group_name_H-M 'P -1'
_atom_sites_solution_hydrogens geom
_atom_sites_solution_primary direct
_atom_sites_solution_secondary difmap
_audit_creation_method SHELXL-97
_cell_angle_alpha 103.9380(10)
_cell_angle_beta 107.2350(10)
_cell_angle_gamma 99.4740(10)
_cell_formula_units_Z 2
_cell_length_a 11.5544(7)
_cell_length_b 14.9444(9)
_cell_length_c 17.0869(10)
_cell_measurement_reflns_used 5901
_cell_measurement_temperature 293(2)
_cell_measurement_theta_max 53.063
_cell_measurement_theta_min 4.676
_cell_volume 2644.9(3)
_computing_cell_refinement 'Bruker SMART'
_computing_data_collection 'Bruker SMART'
_computing_data_reduction 'Bruker SHELXTL'
_computing_molecular_graphics 'Bruker SHELXTL'
_computing_publication_material 'Bruker SHELXTL'
_computing_structure_refinement 'SHELXL-97 (Sheldrick, 1997)'
_computing_structure_solution 'SHELXS-97 (Sheldrick, 1990)'
_diffrn_ambient_temperature 293(2)
_diffrn_measured_fraction_theta_full 0.983
_diffrn_measured_fraction_theta_max 0.983
_diffrn_measurement_device_type 'CCD area detector'
_diffrn_measurement_method 'phi and omega scans'
_diffrn_radiation_monochromator graphite
_diffrn_radiation_source 'fine-focus sealed tube'
_diffrn_radiation_type MoK\a
_diffrn_radiation_wavelength 0.71073
_diffrn_reflns_av_R_equivalents 0.1010
_diffrn_reflns_av_sigmaI/netI 0.1004
_diffrn_reflns_limit_h_max 14
_diffrn_reflns_limit_h_min -13
_diffrn_reflns_limit_k_max 18
_diffrn_reflns_limit_k_min -16
_diffrn_reflns_limit_l_max 20
_diffrn_reflns_limit_l_min -21
_diffrn_reflns_number 14640
_diffrn_reflns_theta_full 26.00
_diffrn_reflns_theta_max 26.00
_diffrn_reflns_theta_min 1.63
_exptl_absorpt_coefficient_mu 2.880
_exptl_absorpt_correction_T_max 1.00000
_exptl_absorpt_correction_T_min 0.75263
_exptl_absorpt_correction_type empirical
_exptl_absorpt_process_details sadabs
_exptl_crystal_colour red
_exptl_crystal_density_diffrn 1.554
_exptl_crystal_density_method 'not measured'
_exptl_crystal_description prismatic
_exptl_crystal_F_000 1244
_exptl_crystal_size_max 0.401
_exptl_crystal_size_mid 0.345
_exptl_crystal_size_min 0.272
_refine_diff_density_max 2.432
_refine_diff_density_min -1.370
_refine_diff_density_rms 0.155
_refine_ls_extinction_method none
_refine_ls_goodness_of_fit_ref 1.050
_refine_ls_hydrogen_treatment constr
_refine_ls_matrix_type full
_refine_ls_number_parameters 617
_refine_ls_number_reflns 10218
_refine_ls_number_restraints 3
_refine_ls_restrained_S_all 1.052
_refine_ls_R_factor_all 0.0595
_refine_ls_R_factor_gt 0.0526
_refine_ls_shift/su_max 0.046
_refine_ls_shift/su_mean 0.003
_refine_ls_structure_factor_coef Fsqd
_refine_ls_weighting_details 'calc w=1/[\s^2^(Fo^2^)+(0.0631P)^2^+0.0000P] where P=(Fo^2^+2Fc^2^)/3'
_refine_ls_weighting_scheme calc
_refine_ls_wR_factor_gt 0.1333
_refine_ls_wR_factor_ref 0.1364
_reflns_number_gt 8709
_reflns_number_total 10218
_reflns_threshold_expression >2sigma(I)
_cod_data_source_file ol802580m_si_002.cif
_cod_data_source_block cd28248
_cod_depositor_comments
;
The following automatic conversions were performed:

'_symmetry_cell_setting' value 'Triclinic' changed to 'triclinic'
according to /home/saulius/struct/CIF-dictionaries/cif_core.dic
dictionary named 'cif_core.dic' version 2.4.2 from 2011-04-26.

Automatic conversion script
Id: cif_fix_values 1715 2011-07-08 13:25:40Z adriana 
;
_cod_original_sg_symbol_H-M P-1
_cod_database_code 1503752

loop_
_symmetry_equiv_pos_as_xyz
'x, y, z'
'-x, -y, -z'

loop_
_atom_site_label
_atom_site_type_symbol
_atom_site_fract_x
_atom_site_fract_y
_atom_site_fract_z
_atom_site_U_iso_or_equiv
_atom_site_adp_type
_atom_site_occupancy
_atom_site_symmetry_multiplicity
_atom_site_calc_flag
_atom_site_refinement_flags
Ir Ir 0.79826(2) 0.778529(17) 0.576226(14) 0.03214(10) Uani 1 1 d .
S1 S 0.64924(17) 0.46577(13) 0.51152(11) 0.0441(4) Uani 1 1 d .
S2 S 0.52065(19) 0.49706(15) 0.11381(11) 0.0521(5) Uani 1 1 d .
S3 S 1.21173(17) 0.87150(14) 0.64742(12) 0.0482(4) Uani 1 1 d .
S4 S 1.1753(2) 1.00692(16) 1.03237(12) 0.0653(6) Uani 1 1 d .
Cl1 Cl 0.4948(11) 0.9435(9) 0.1973(8) 0.262(6) Uiso 1 1 d D
Cl2 Cl 0.4960(12) 0.7655(10) 0.1185(8) 0.275(6) Uiso 1 1 d D
Cl3 Cl 0.4886(9) 0.8962(8) 0.0380(7) 0.208(4) Uiso 1 1 d D
N1 N 0.7292(5) 0.7326(4) 0.6615(3) 0.0375(12) Uani 1 1 d .
N2 N 0.2916(6) 0.5527(6) 0.1067(4) 0.065(2) Uani 1 1 d .
N3 N 0.8622(5) 0.8265(4) 0.4904(3) 0.0405(13) Uani 1 1 d .
N4 N 1.2067(7) 1.1930(5) 1.0011(4) 0.066(2) Uani 1 1 d .
O1 O 0.6064(4) 0.7718(4) 0.5091(3) 0.0452(11) Uani 1 1 d .
O2 O 0.8226(5) 0.9246(3) 0.6416(3) 0.0442(11) Uani 1 1 d .
C1 C 0.8331(6) 0.5914(5) 0.3230(4) 0.0390(15) Uani 1 1 d .
C2 C 0.9529(7) 0.6181(6) 0.3030(5) 0.0539(19) Uani 1 1 d .
H2A H 0.9620 0.5636 0.2632 0.065 Uiso 1 1 calc R
H2B H 0.9502 0.6694 0.2775 0.065 Uiso 1 1 calc R
C3 C 1.0592(7) 0.6490(6) 0.3870(5) 0.058(2) Uani 1 1 d .
H3A H 1.0943 0.7174 0.4054 0.070 Uiso 1 1 calc R
H3B H 1.1248 0.6174 0.3821 0.070 Uiso 1 1 calc R
C4 C 1.0032(6) 0.6205(6) 0.4513(4) 0.0467(17) Uani 1 1 d .
H4A H 1.0293 0.5659 0.4648 0.056 Uiso 1 1 calc R
H4B H 1.0296 0.6729 0.5042 0.056 Uiso 1 1 calc R
C5 C 0.8633(6) 0.5962(5) 0.4065(4) 0.0365(14) Uani 1 1 d .
C6 C 0.7796(6) 0.5706(5) 0.4528(4) 0.0346(14) Uani 1 1 d .
C7 C 0.7253(6) 0.4768(5) 0.4407(4) 0.0398(15) Uani 1 1 d .
C8 C 0.6895(6) 0.5884(4) 0.5577(4) 0.0342(14) Uani 1 1 d .
C9 C 0.7591(5) 0.6374(5) 0.5214(4) 0.0337(14) Uani 1 1 d .
C10 C 0.6694(6) 0.6393(5) 0.6336(4) 0.0366(14) Uani 1 1 d .
C11 C 0.6031(6) 0.6002(6) 0.6789(4) 0.0459(17) Uani 1 1 d .
H11 H 0.5610 0.5360 0.6583 0.055 Uiso 1 1 calc R
C12 C 0.6007(7) 0.6578(6) 0.7542(4) 0.055(2) Uani 1 1 d .
H12 H 0.5565 0.6335 0.7852 0.065 Uiso 1 1 calc R
C13 C 0.6659(7) 0.7528(6) 0.7826(4) 0.0529(19) Uani 1 1 d .
H13 H 0.6679 0.7927 0.8342 0.064 Uiso 1 1 calc R
C14 C 0.7272(7) 0.7878(6) 0.7350(4) 0.0480(18) Uani 1 1 d .
H14 H 0.7688 0.8521 0.7543 0.058 Uiso 1 1 calc R
C15 C 0.7064(6) 0.5636(5) 0.2565(4) 0.0395(15) Uani 1 1 d .
C16 C 0.6045(6) 0.5971(5) 0.2720(4) 0.0411(15) Uani 1 1 d .
H16 H 0.6104 0.6361 0.3252 0.049 Uiso 1 1 calc R
C17 C 0.4973(7) 0.5666(5) 0.2016(4) 0.0443(16) Uani 1 1 d .
C18 C 0.6736(7) 0.5082(5) 0.1735(4) 0.0466(17) Uani 1 1 d .
C19 C 0.3751(7) 0.5896(6) 0.1888(5) 0.0479(18) Uani 1 1 d .
C20 C 0.3481(7) 0.6441(6) 0.2546(6) 0.058(2) Uani 1 1 d .
H20 H 0.4058 0.6654 0.3106 0.070 Uiso 1 1 calc R
C21 C 0.2348(9) 0.6670(7) 0.2369(7) 0.072(3) Uani 1 1 d .
H21 H 0.2158 0.7053 0.2806 0.086 Uiso 1 1 calc R
C22 C 0.1501(8) 0.6331(7) 0.1548(7) 0.069(3) Uani 1 1 d .
H22 H 0.0727 0.6475 0.1409 0.083 Uiso 1 1 calc R
C23 C 0.1832(9) 0.5783(9) 0.0949(6) 0.079(3) Uani 1 1 d .
H23 H 0.1247 0.5555 0.0393 0.095 Uiso 1 1 calc R
C24 C 0.7269(7) 0.3905(5) 0.3756(5) 0.0539(19) Uani 1 1 d .
H24A H 0.6857 0.3931 0.3188 0.081 Uiso 1 1 calc R
H24B H 0.6840 0.3343 0.3832 0.081 Uiso 1 1 calc R
H24C H 0.8121 0.3887 0.3830 0.081 Uiso 1 1 calc R
C25 C 0.7496(9) 0.4532(7) 0.1285(5) 0.069(2) Uani 1 1 d .
H25A H 0.8238 0.4969 0.1329 0.103 Uiso 1 1 calc R
H25B H 0.6996 0.4221 0.0690 0.103 Uiso 1 1 calc R
H25C H 0.7727 0.4064 0.1557 0.103 Uiso 1 1 calc R
C26 C 1.0322(6) 0.7600(5) 0.8429(4) 0.0405(15) Uani 1 1 d .
C27 C 0.9851(8) 0.6763(6) 0.8715(5) 0.058(2) Uani 1 1 d .
H27A H 0.9258 0.6901 0.8998 0.069 Uiso 1 1 calc R
H27B H 1.0542 0.6621 0.9109 0.069 Uiso 1 1 calc R
C28 C 0.9220(7) 0.5930(5) 0.7883(5) 0.0499(18) Uani 1 1 d .
H28A H 0.9425 0.5348 0.7967 0.060 Uiso 1 1 calc R
H28B H 0.8316 0.5829 0.7690 0.060 Uiso 1 1 calc R
C29 C 0.9736(7) 0.6223(5) 0.7237(4) 0.0449(16) Uani 1 1 d .
H29A H 1.0404 0.5925 0.7179 0.054 Uiso 1 1 calc R
H29B H 0.9082 0.6045 0.6676 0.054 Uiso 1 1 calc R
C30 C 1.0219(6) 0.7277(5) 0.7597(4) 0.0367(14) Uani 1 1 d .
C31 C 1.0638(6) 0.7827(4) 0.7076(4) 0.0349(14) Uani 1 1 d .
C32 C 1.1890(7) 0.8180(5) 0.7228(4) 0.0444(16) Uani 1 1 d .
C33 C 1.0519(6) 0.8443(5) 0.5945(4) 0.0368(14) Uani 1 1 d .
C34 C 0.9824(6) 0.7979(4) 0.6333(4) 0.0333(13) Uani 1 1 d .
C35 C 0.9882(7) 0.8590(5) 0.5143(4) 0.0414(16) Uani 1 1 d .
C36 C 1.0404(8) 0.9017(5) 0.4644(5) 0.0508(18) Uani 1 1 d .
H36 H 1.1269 0.9237 0.4816 0.061 Uiso 1 1 calc R
C37 C 0.9653(8) 0.9113(6) 0.3908(5) 0.056(2) Uani 1 1 d .
H37 H 0.9997 0.9395 0.3571 0.068 Uiso 1 1 calc R
C38 C 0.8363(8) 0.8784(6) 0.3662(5) 0.056(2) Uani 1 1 d .
H38 H 0.7831 0.8844 0.3160 0.067 Uiso 1 1 calc R
C39 C 0.7885(8) 0.8369(5) 0.4172(4) 0.0489(18) Uani 1 1 d .
H39 H 0.7021 0.8152 0.4007 0.059 Uiso 1 1 calc R
C40 C 1.0779(7) 0.8582(5) 0.9003(4) 0.0458(17) Uani 1 1 d .
C41 C 1.1255(8) 0.8853(6) 0.9887(4) 0.0531(19) Uani 1 1 d .
C42 C 1.1333(7) 1.0235(6) 0.9327(4) 0.0486(18) Uani 1 1 d .
C43 C 1.0824(7) 0.9383(5) 0.8696(4) 0.0449(17) Uani 1 1 d .
H43 H 1.0532 0.9331 0.8113 0.054 Uiso 1 1 calc R
C44 C 1.1562(7) 1.1204(6) 0.9270(5) 0.0509(18) Uani 1 1 d .
C45 C 1.1307(11) 1.1371(6) 0.8480(5) 0.077(3) Uani 1 1 d .
H45 H 1.0933 1.0870 0.7968 0.093 Uiso 1 1 calc R
C46 C 1.1621(12) 1.2290(8) 0.8474(7) 0.094(4) Uani 1 1 d .
H46 H 1.1496 1.2416 0.7953 0.113 Uiso 1 1 calc R
C47 C 1.2111(11) 1.3020(7) 0.9220(7) 0.084(3) Uani 1 1 d .
H47 H 1.2311 1.3649 0.9220 0.101 Uiso 1 1 calc R
C48 C 1.2299(10) 1.2801(7) 0.9964(6) 0.076(3) Uani 1 1 d .
H48 H 1.2613 1.3302 1.0476 0.091 Uiso 1 1 calc R
C49 C 1.3000(7) 0.8165(6) 0.7943(5) 0.060(2) Uani 1 1 d .
H49A H 1.2787 0.7633 0.8141 0.089 Uiso 1 1 calc R
H49B H 1.3244 0.8746 0.8410 0.089 Uiso 1 1 calc R
H49C H 1.3683 0.8108 0.7739 0.089 Uiso 1 1 calc R
C50 C 1.1442(11) 0.8269(8) 1.0486(5) 0.086(3) Uani 1 1 d .
H50A H 1.0642 0.7917 1.0447 0.129 Uiso 1 1 calc R
H50B H 1.1884 0.8680 1.1065 0.129 Uiso 1 1 calc R
H50C H 1.1921 0.7833 1.0332 0.129 Uiso 1 1 calc R
C51 C 0.5513(7) 0.8341(6) 0.5296(5) 0.0482(17) Uani 1 1 d .
C52 C 0.6086(8) 0.9253(6) 0.5888(5) 0.063(2) Uani 1 1 d .
H52 H 0.5549 0.9645 0.5947 0.076 Uiso 1 1 calc R
C53 C 0.7312(8) 0.9651(5) 0.6390(4) 0.0492(18) Uani 1 1 d .
C54 C 0.4120(8) 0.8085(8) 0.4831(6) 0.076(3) Uani 1 1 d .
H54A H 0.3950 0.8015 0.4231 0.114 Uiso 1 1 calc R
H54B H 0.3777 0.8580 0.5072 0.114 Uiso 1 1 calc R
H54C H 0.3743 0.7495 0.4893 0.114 Uiso 1 1 calc R
C55 C 0.7715(10) 1.0673(6) 0.6970(6) 0.079(3) Uani 1 1 d .
H55A H 0.8185 1.0700 0.7546 0.119 Uiso 1 1 calc R
H55B H 0.6987 1.0904 0.6969 0.119 Uiso 1 1 calc R
H55C H 0.8227 1.1062 0.6764 0.119 Uiso 1 1 calc R
C56 C 0.572(2) 0.8903(15) 0.1395(13) 0.290(15) Uiso 1 1 d D
H56 H 0.6636 0.9108 0.1610 0.348 Uiso 1 1 calc R

loop_
_atom_site_aniso_label
_atom_site_aniso_U_11
_atom_site_aniso_U_22
_atom_site_aniso_U_33
_atom_site_aniso_U_23
_atom_site_aniso_U_13
_atom_site_aniso_U_12
Ir 0.03798(16) 0.03073(15) 0.02744(14) 0.00745(10) 0.01376(10) 0.00598(10)
S1 0.0460(10) 0.0349(9) 0.0498(10) 0.0095(8) 0.0205(8) 0.0049(7)
S2 0.0560(11) 0.0636(13) 0.0341(9) 0.0102(8) 0.0150(8) 0.0171(9)
S3 0.0423(10) 0.0501(11) 0.0518(10) 0.0148(8) 0.0208(8) 0.0038(8)
S4 0.0950(17) 0.0575(13) 0.0318(9) 0.0071(9) 0.0162(10) 0.0097(11)
N1 0.045(3) 0.035(3) 0.028(3) 0.004(2) 0.014(2) 0.008(2)
N2 0.050(4) 0.095(6) 0.055(4) 0.030(4) 0.015(3) 0.022(4)
N3 0.050(3) 0.035(3) 0.033(3) 0.009(2) 0.014(3) 0.006(3)
N4 0.087(5) 0.053(5) 0.048(4) 0.003(3) 0.027(4) 0.000(4)
O1 0.042(3) 0.050(3) 0.038(2) 0.008(2) 0.010(2) 0.011(2)
O2 0.052(3) 0.038(3) 0.038(2) 0.007(2) 0.016(2) 0.006(2)
C1 0.039(4) 0.037(4) 0.045(4) 0.012(3) 0.021(3) 0.013(3)
C2 0.057(5) 0.059(5) 0.063(5) 0.026(4) 0.039(4) 0.018(4)
C3 0.050(5) 0.058(5) 0.069(5) 0.015(4) 0.031(4) 0.009(4)
C4 0.039(4) 0.050(4) 0.045(4) 0.007(3) 0.013(3) 0.007(3)
C5 0.034(3) 0.040(4) 0.035(3) 0.009(3) 0.014(3) 0.012(3)
C6 0.037(3) 0.037(4) 0.027(3) 0.007(3) 0.008(3) 0.010(3)
C7 0.038(4) 0.039(4) 0.039(3) 0.008(3) 0.011(3) 0.011(3)
C8 0.039(3) 0.026(3) 0.036(3) 0.007(3) 0.014(3) 0.006(3)
C9 0.028(3) 0.046(4) 0.027(3) 0.013(3) 0.008(3) 0.009(3)
C10 0.043(4) 0.031(4) 0.037(3) 0.010(3) 0.018(3) 0.008(3)
C11 0.041(4) 0.057(5) 0.046(4) 0.021(3) 0.023(3) 0.007(3)
C12 0.057(5) 0.073(6) 0.039(4) 0.019(4) 0.026(4) 0.009(4)
C13 0.062(5) 0.063(5) 0.035(4) 0.009(3) 0.025(4) 0.012(4)
C14 0.053(4) 0.051(5) 0.035(3) 0.010(3) 0.016(3) 0.005(3)
C15 0.048(4) 0.042(4) 0.038(3) 0.016(3) 0.022(3) 0.019(3)
C16 0.044(4) 0.042(4) 0.033(3) 0.007(3) 0.012(3) 0.011(3)
C17 0.047(4) 0.047(4) 0.042(4) 0.017(3) 0.018(3) 0.013(3)
C18 0.063(5) 0.048(4) 0.038(4) 0.016(3) 0.024(3) 0.023(4)
C19 0.044(4) 0.051(5) 0.056(4) 0.026(4) 0.022(4) 0.010(3)
C20 0.049(5) 0.056(5) 0.070(5) 0.014(4) 0.027(4) 0.013(4)
C21 0.069(6) 0.061(6) 0.109(8) 0.038(5) 0.049(6) 0.029(5)
C22 0.051(5) 0.084(7) 0.097(7) 0.054(6) 0.033(5) 0.027(5)
C23 0.056(6) 0.117(9) 0.068(6) 0.045(6) 0.014(5) 0.022(6)
C24 0.055(5) 0.040(4) 0.060(5) 0.003(3) 0.018(4) 0.017(3)
C25 0.081(6) 0.079(7) 0.051(5) 0.010(4) 0.029(5) 0.041(5)
C26 0.043(4) 0.044(4) 0.042(4) 0.016(3) 0.021(3) 0.017(3)
C27 0.065(5) 0.066(6) 0.057(5) 0.032(4) 0.030(4) 0.024(4)
C28 0.057(5) 0.045(4) 0.058(4) 0.025(4) 0.023(4) 0.018(3)
C29 0.046(4) 0.050(4) 0.043(4) 0.019(3) 0.016(3) 0.017(3)
C30 0.039(4) 0.040(4) 0.035(3) 0.014(3) 0.014(3) 0.012(3)
C31 0.043(4) 0.027(3) 0.034(3) 0.004(3) 0.016(3) 0.010(3)
C32 0.051(4) 0.038(4) 0.038(4) 0.003(3) 0.014(3) 0.010(3)
C33 0.039(4) 0.030(3) 0.040(3) 0.009(3) 0.015(3) 0.005(3)
C34 0.039(3) 0.030(3) 0.029(3) 0.001(2) 0.015(3) 0.008(3)
C35 0.053(4) 0.034(4) 0.039(3) 0.006(3) 0.025(3) 0.003(3)
C36 0.066(5) 0.044(4) 0.050(4) 0.016(3) 0.034(4) 0.009(4)
C37 0.078(6) 0.058(5) 0.040(4) 0.021(4) 0.030(4) 0.010(4)
C38 0.074(6) 0.060(5) 0.039(4) 0.023(4) 0.022(4) 0.016(4)
C39 0.064(5) 0.043(4) 0.036(4) 0.013(3) 0.015(3) 0.004(3)
C40 0.054(4) 0.052(5) 0.034(3) 0.012(3) 0.019(3) 0.016(3)
C41 0.062(5) 0.058(5) 0.037(4) 0.012(3) 0.017(4) 0.013(4)
C42 0.057(5) 0.055(5) 0.033(3) 0.011(3) 0.016(3) 0.017(4)
C43 0.059(5) 0.046(4) 0.035(3) 0.011(3) 0.021(3) 0.022(3)
C44 0.060(5) 0.050(5) 0.044(4) 0.009(3) 0.025(4) 0.013(4)
C45 0.131(9) 0.049(5) 0.041(4) 0.013(4) 0.014(5) 0.027(5)
C46 0.157(11) 0.067(7) 0.066(6) 0.035(6) 0.033(7) 0.041(7)
C47 0.121(9) 0.049(6) 0.093(7) 0.030(5) 0.044(7) 0.025(6)
C48 0.105(8) 0.045(5) 0.060(5) -0.004(4) 0.029(5) -0.001(5)
C49 0.050(5) 0.070(6) 0.053(4) 0.019(4) 0.009(4) 0.018(4)
C50 0.121(9) 0.098(8) 0.035(4) 0.032(5) 0.018(5) 0.017(6)
C51 0.049(4) 0.050(5) 0.048(4) 0.012(3) 0.020(3) 0.020(3)
C52 0.062(5) 0.059(5) 0.066(5) 0.009(4) 0.019(4) 0.031(4)
C53 0.064(5) 0.040(4) 0.040(4) 0.005(3) 0.019(4) 0.014(4)
C54 0.052(5) 0.086(7) 0.075(6) 0.004(5) 0.012(5) 0.028(5)
C55 0.093(7) 0.051(6) 0.085(6) -0.001(5) 0.032(6) 0.025(5)

loop_
_atom_type_symbol
_atom_type_description
_atom_type_scat_dispersion_real
_atom_type_scat_dispersion_imag
_atom_type_scat_source
C C 0.0033 0.0016 'International Tables Vol C Tables 4.2.6.8 and 6.1.1.4'
H H 0.0000 0.0000 'International Tables Vol C Tables 4.2.6.8 and 6.1.1.4'
N N 0.0061 0.0033 'International Tables Vol C Tables 4.2.6.8 and 6.1.1.4'
O O 0.0106 0.0060 'International Tables Vol C Tables 4.2.6.8 and 6.1.1.4'
S S 0.1246 0.1234 'International Tables Vol C Tables 4.2.6.8 and 6.1.1.4'
Cl Cl 0.1484 0.1585 'International Tables Vol C Tables 4.2.6.8 and 6.1.1.4'
Ir Ir -1.4442 7.9887 'International Tables Vol C Tables 4.2.6.8 and 6.1.1.4'

loop_
_geom_angle_atom_site_label_1
_geom_angle_atom_site_label_2
_geom_angle_atom_site_label_3
_geom_angle
C34 Ir C9 96.4(2)
C34 Ir N3 80.0(2)
C9 Ir N3 100.4(2)
C34 Ir N1 101.6(2)
C9 Ir N1 80.6(2)
N3 Ir N1 178.1(2)
C34 Ir O2 87.8(2)
C9 Ir O2 172.8(2)
N3 Ir O2 86.2(2)
N1 Ir O2 92.83(19)
C34 Ir O1 173.0(2)
C9 Ir O1 88.2(2)
N3 Ir O1 94.0(2)
N1 Ir O1 84.4(2)
O2 Ir O1 88.30(19)
C7 S1 C8 91.1(3)
C18 S2 C17 91.7(3)
C33 S3 C32 90.5(3)
C41 S4 C42 92.3(4)
C14 N1 C10 119.1(6)
C14 N1 Ir 126.0(5)
C10 N1 Ir 114.5(4)
C23 N2 C19 114.3(8)
C39 N3 C35 118.4(6)
C39 N3 Ir 124.7(5)
C35 N3 Ir 116.5(4)
C48 N4 C44 118.1(7)
C51 O1 Ir 124.6(5)
C53 O2 Ir 123.9(5)
C5 C1 C15 127.8(6)
C5 C1 C2 109.7(6)
C15 C1 C2 122.5(6)
C3 C2 C1 106.4(6)
C3 C2 H2A 110.5
C1 C2 H2A 110.5
C3 C2 H2B 110.5
C1 C2 H2B 110.5
H2A C2 H2B 108.6
C2 C3 C4 105.6(6)
C2 C3 H3A 110.6
C4 C3 H3A 110.6
C2 C3 H3B 110.6
C4 C3 H3B 110.6
H3A C3 H3B 108.7
C5 C4 C3 105.1(5)
C5 C4 H4A 110.7
C3 C4 H4A 110.7
C5 C4 H4B 110.7
C3 C4 H4B 110.7
H4A C4 H4B 108.8
C1 C5 C6 128.7(6)
C1 C5 C4 111.5(6)
C6 C5 C4 119.4(5)
C7 C6 C9 113.5(6)
C7 C6 C5 121.1(6)
C9 C6 C5 124.9(6)
C6 C7 C24 127.5(6)
C6 C7 S1 112.0(5)
C24 C7 S1 120.5(6)
C9 C8 C10 119.4(6)
C9 C8 S1 113.8(5)
C10 C8 S1 126.4(5)
C8 C9 C6 109.6(6)
C8 C9 Ir 111.4(5)
C6 C9 Ir 139.0(5)
N1 C10 C11 121.2(6)
N1 C10 C8 112.1(5)
C11 C10 C8 126.6(6)
C12 C11 C10 119.3(7)
C12 C11 H11 120.4
C10 C11 H11 120.4
C11 C12 C13 118.2(7)
C11 C12 H12 120.9
C13 C12 H12 120.9
C14 C13 C12 120.1(7)
C14 C13 H13 119.9
C12 C13 H13 119.9
N1 C14 C13 122.0(7)
N1 C14 H14 119.0
C13 C14 H14 119.0
C18 C15 C16 111.7(6)
C18 C15 C1 125.6(6)
C16 C15 C1 122.7(6)
C17 C16 C15 113.6(6)
C17 C16 H16 123.2
C15 C16 H16 123.2
C16 C17 C19 130.7(7)
C16 C17 S2 110.7(5)
C19 C17 S2 118.4(5)
C15 C18 C25 130.3(7)
C15 C18 S2 112.3(6)
C25 C18 S2 117.4(5)
N2 C19 C20 122.7(7)
N2 C19 C17 114.9(7)
C20 C19 C17 122.4(7)
C19 C20 C21 119.1(9)
C19 C20 H20 120.4
C21 C20 H20 120.4
C22 C21 C20 119.5(10)
C22 C21 H21 120.2
C20 C21 H21 120.2
C23 C22 C21 117.3(9)
C23 C22 H22 121.4
C21 C22 H22 121.3
C22 C23 N2 127.0(9)
C22 C23 H23 116.5
N2 C23 H23 116.5
C7 C24 H24A 109.5
C7 C24 H24B 109.5
H24A C24 H24B 109.5
C7 C24 H24C 109.5
H24A C24 H24C 109.5
H24B C24 H24C 109.5
C18 C25 H25A 109.5
C18 C25 H25B 109.5
H25A C25 H25B 109.5
C18 C25 H25C 109.5
H25A C25 H25C 109.5
H25B C25 H25C 109.5
C30 C26 C40 128.2(6)
C30 C26 C27 109.3(6)
C40 C26 C27 122.5(6)
C26 C27 C28 104.7(6)
C26 C27 H27A 110.8
C28 C27 H27A 110.8
C26 C27 H27B 110.8
C28 C27 H27B 110.8
H27A C27 H27B 108.9
C29 C28 C27 104.9(6)
C29 C28 H28A 110.8
C27 C28 H28A 110.8
C29 C28 H28B 110.8
C27 C28 H28B 110.8
H28A C28 H28B 108.8
C30 C29 C28 104.8(6)
C30 C29 H29A 110.8
C28 C29 H29A 110.8
C30 C29 H29B 110.8
C28 C29 H29B 110.8
H29A C29 H29B 108.9
C26 C30 C31 127.7(6)
C26 C30 C29 112.2(6)
C31 C30 C29 119.8(5)
C32 C31 C34 113.3(6)
C32 C31 C30 121.8(6)
C34 C31 C30 124.7(6)
C31 C32 C49 128.4(7)
C31 C32 S3 112.2(5)
C49 C32 S3 119.4(6)
C34 C33 C35 119.1(6)
C34 C33 S3 113.7(5)
C35 C33 S3 127.0(5)
C33 C34 C31 110.2(6)
C33 C34 Ir 112.3(4)
C31 C34 Ir 137.3(5)
N3 C35 C36 120.9(6)
N3 C35 C33 111.0(5)
C36 C35 C33 128.1(7)
C37 C36 C35 120.1(7)
C37 C36 H36 120.0
C35 C36 H36 120.0
C36 C37 C38 119.2(7)
C36 C37 H37 120.4
C38 C37 H37 120.4
C39 C38 C37 118.9(7)
C39 C38 H38 120.5
C37 C38 H38 120.5
N3 C39 C38 122.5(7)
N3 C39 H39 118.8
C38 C39 H39 118.8
C41 C40 C43 111.5(7)
C41 C40 C26 125.7(7)
C43 C40 C26 122.8(6)
C40 C41 C50 130.6(8)
C40 C41 S4 111.5(6)
C50 C41 S4 117.8(6)
C43 C42 C44 130.3(6)
C43 C42 S4 110.6(6)
C44 C42 S4 119.2(5)
C42 C43 C40 114.1(6)
C42 C43 H43 123.0
C40 C43 H43 123.0
N4 C44 C45 121.0(8)
N4 C44 C42 117.8(7)
C45 C44 C42 121.2(7)
C46 C45 C44 118.1(8)
C46 C45 H45 121.0
C44 C45 H45 121.0
C47 C46 C45 120.8(9)
C47 C46 H46 119.6
C45 C46 H46 119.6
C48 C47 C46 117.5(9)
C48 C47 H47 121.2
C46 C47 H47 121.2
N4 C48 C47 124.4(8)
N4 C48 H48 117.8
C47 C48 H48 117.8
C32 C49 H49A 109.5
C32 C49 H49B 109.5
H49A C49 H49B 109.5
C32 C49 H49C 109.5
H49A C49 H49C 109.5
H49B C49 H49C 109.5
C41 C50 H50A 109.5
C41 C50 H50B 109.5
H50A C50 H50B 109.5
C41 C50 H50C 109.5
H50A C50 H50C 109.5
H50B C50 H50C 109.5
O1 C51 C52 125.8(7)
O1 C51 C54 116.0(7)
C52 C51 C54 118.2(7)
C53 C52 C51 129.5(8)
C53 C52 H52 115.2
C51 C52 H52 115.2
O2 C53 C52 126.3(7)
O2 C53 C55 113.9(7)
C52 C53 C55 119.8(8)
C51 C54 H54A 109.5
C51 C54 H54B 109.5
H54A C54 H54B 109.5
C51 C54 H54C 109.5
H54A C54 H54C 109.5
H54B C54 H54C 109.5
C53 C55 H55A 109.5
C53 C55 H55B 109.5
H55A C55 H55B 109.5
C53 C55 H55C 109.5
H55A C55 H55C 109.5
H55B C55 H55C 109.5
Cl1 C56 Cl3 100.1(13)
Cl1 C56 Cl2 100.2(13)
Cl3 C56 Cl2 95.5(11)
Cl1 C56 H56 118.9
Cl3 C56 H56 118.9
Cl2 C56 H56 118.9

loop_
_geom_bond_atom_site_label_1
_geom_bond_atom_site_label_2
_geom_bond_distance
Ir C34 1.998(6)
Ir C9 2.003(7)
Ir N3 2.046(5)
Ir N1 2.055(5)
Ir O2 2.128(5)
Ir O1 2.146(5)
S1 C7 1.715(7)
S1 C8 1.733(6)
S2 C18 1.716(8)
S2 C17 1.727(7)
S3 C33 1.726(7)
S3 C32 1.730(7)
S4 C41 1.715(9)
S4 C42 1.717(7)
Cl1 C56 1.667(18)
Cl2 C56 1.824(17)
Cl3 C56 1.748(17)
N1 C14 1.335(9)
N1 C10 1.347(8)
N2 C23 1.343(12)
N2 C19 1.361(10)
N3 C39 1.349(8)
N3 C35 1.357(9)
N4 C48 1.312(11)
N4 C44 1.346(10)
O1 C51 1.251(9)
O2 C53 1.296(9)
C1 C5 1.345(9)
C1 C15 1.481(9)
C1 C2 1.534(9)
C2 C3 1.494(10)
C2 H2A 0.9700
C2 H2B 0.9700
C3 C4 1.537(10)
C3 H3A 0.9700
C3 H3B 0.9700
C4 C5 1.507(9)
C4 H4A 0.9700
C4 H4B 0.9700
C5 C6 1.479(9)
C6 C7 1.376(9)
C6 C9 1.451(9)
C7 C24 1.493(10)
C8 C9 1.375(8)
C8 C10 1.441(9)
C10 C11 1.395(9)
C11 C12 1.377(11)
C11 H11 0.9300
C12 C13 1.384(11)
C12 H12 0.9300
C13 C14 1.365(10)
C13 H13 0.9300
C14 H14 0.9300
C15 C18 1.361(9)
C15 C16 1.422(10)
C16 C17 1.363(9)
C16 H16 0.9300
C17 C19 1.473(10)
C18 C25 1.539(11)
C19 C20 1.370(11)
C20 C21 1.373(12)
C20 H20 0.9300
C21 C22 1.366(13)
C21 H21 0.9300
C22 C23 1.338(15)
C22 H22 0.9300
C23 H23 0.9300
C24 H24A 0.9600
C24 H24B 0.9600
C24 H24C 0.9600
C25 H25A 0.9600
C25 H25B 0.9600
C25 H25C 0.9600
C26 C30 1.349(9)
C26 C40 1.462(10)
C26 C27 1.526(10)
C27 C28 1.528(11)
C27 H27A 0.9700
C27 H27B 0.9700
C28 C29 1.519(9)
C28 H28A 0.9700
C28 H28B 0.9700
C29 C30 1.487(10)
C29 H29A 0.9700
C29 H29B 0.9700
C30 C31 1.476(8)
C31 C32 1.378(9)
C31 C34 1.431(9)
C32 C49 1.495(10)
C33 C34 1.386(9)
C33 C35 1.439(9)
C35 C36 1.391(9)
C36 C37 1.355(10)
C36 H36 0.9300
C37 C38 1.389(11)
C37 H37 0.9300
C38 C39 1.370(10)
C38 H38 0.9300
C39 H39 0.9300
C40 C41 1.374(9)
C40 C43 1.419(10)
C41 C50 1.489(11)
C42 C43 1.359(10)
C42 C44 1.460(11)
C43 H43 0.9300
C44 C45 1.387(10)
C45 C46 1.365(13)
C45 H45 0.9300
C46 C47 1.354(15)
C46 H46 0.9300
C47 C48 1.354(13)
C47 H47 0.9300
C48 H48 0.9300
C49 H49A 0.9600
C49 H49B 0.9600
C49 H49C 0.9600
C50 H50A 0.9600
C50 H50B 0.9600
C50 H50C 0.9600
C51 C52 1.401(11)
C51 C54 1.504(11)
C52 C53 1.361(11)
C52 H52 0.9300
C53 C55 1.515(11)
C54 H54A 0.9600
C54 H54B 0.9600
C54 H54C 0.9600
C55 H55A 0.9600
C55 H55B 0.9600
C55 H55C 0.9600
C56 H56 0.9800

loop_
_geom_torsion_atom_site_label_1
_geom_torsion_atom_site_label_2
_geom_torsion_atom_site_label_3
_geom_torsion_atom_site_label_4
_geom_torsion
C34 Ir N1 C14 79.8(6)
C9 Ir N1 C14 174.4(6)
N3 Ir N1 C14 -67(6)
O2 Ir N1 C14 -8.5(6)
O1 Ir N1 C14 -96.5(6)
C34 Ir N1 C10 -107.8(5)
C9 Ir N1 C10 -13.1(5)
N3 Ir N1 C10 106(6)
O2 Ir N1 C10 164.0(5)
O1 Ir N1 C10 75.9(5)
C34 Ir N3 C39 179.0(6)
C9 Ir N3 C39 84.3(6)
N1 Ir N3 C39 -34(6)
O2 Ir N3 C39 -92.6(6)
O1 Ir N3 C39 -4.6(6)
C34 Ir N3 C35 -8.1(5)
C9 Ir N3 C35 -102.8(5)
N1 Ir N3 C35 139(6)
O2 Ir N3 C35 80.3(5)
O1 Ir N3 C35 168.4(5)
C34 Ir O1 C51 -68.8(18)
C9 Ir O1 C51 160.4(6)
N3 Ir O1 C51 -99.4(6)
N1 Ir O1 C51 79.7(6)
O2 Ir O1 C51 -13.3(6)
C34 Ir O2 C53 -175.2(5)
C9 Ir O2 C53 -50.1(17)
N3 Ir O2 C53 104.7(5)
N1 Ir O2 C53 -73.7(5)
O1 Ir O2 C53 10.6(5)
C5 C1 C2 C3 -5.5(8)
C15 C1 C2 C3 175.4(7)
C1 C2 C3 C4 11.4(8)
C2 C3 C4 C5 -13.0(8)
C15 C1 C5 C6 3.5(12)
C2 C1 C5 C6 -175.5(7)
C15 C1 C5 C4 175.9(7)
C2 C1 C5 C4 -3.2(8)
C3 C4 C5 C1 10.3(8)
C3 C4 C5 C6 -176.6(6)
C1 C5 C6 C7 73.4(9)
C4 C5 C6 C7 -98.5(7)
C1 C5 C6 C9 -114.8(8)
C4 C5 C6 C9 73.4(9)
C9 C6 C7 C24 179.3(6)
C5 C6 C7 C24 -7.9(10)
C9 C6 C7 S1 -0.5(7)
C5 C6 C7 S1 172.2(5)
C8 S1 C7 C6 0.4(5)
C8 S1 C7 C24 -179.4(6)
C7 S1 C8 C9 -0.2(5)
C7 S1 C8 C10 -172.7(6)
C10 C8 C9 C6 173.0(6)
S1 C8 C9 C6 0.0(7)
C10 C8 C9 Ir -8.3(7)
S1 C8 C9 Ir 178.6(3)
C7 C6 C9 C8 0.4(8)
C5 C6 C9 C8 -172.1(6)
C7 C6 C9 Ir -177.7(5)
C5 C6 C9 Ir 9.8(10)
C34 Ir C9 C8 111.7(4)
N3 Ir C9 C8 -167.3(4)
N1 Ir C9 C8 11.0(4)
O2 Ir C9 C8 -12.9(18)
O1 Ir C9 C8 -73.6(4)
C34 Ir C9 C6 -70.2(7)
N3 Ir C9 C6 10.8(7)
N1 Ir C9 C6 -170.9(7)
O2 Ir C9 C6 165.1(12)
O1 Ir C9 C6 104.5(7)
C14 N1 C10 C11 1.6(10)
Ir N1 C10 C11 -171.4(5)
C14 N1 C10 C8 -175.0(6)
Ir N1 C10 C8 11.9(7)
C9 C8 C10 N1 -2.5(9)
S1 C8 C10 N1 169.7(5)
C9 C8 C10 C11 -178.9(6)
S1 C8 C10 C11 -6.8(10)
N1 C10 C11 C12 -1.2(11)
C8 C10 C11 C12 175.0(7)
C10 C11 C12 C13 -0.7(12)
C11 C12 C13 C14 2.0(12)
C10 N1 C14 C13 -0.3(11)
Ir N1 C14 C13 171.8(6)
C12 C13 C14 N1 -1.5(12)
C5 C1 C15 C18 -139.4(8)
C2 C1 C15 C18 39.5(10)
C5 C1 C15 C16 43.9(11)
C2 C1 C15 C16 -137.2(7)
C18 C15 C16 C17 0.2(9)
C1 C15 C16 C17 177.3(6)
C15 C16 C17 C19 -175.5(7)
C15 C16 C17 S2 -0.9(8)
C18 S2 C17 C16 1.0(6)
C18 S2 C17 C19 176.4(6)
C16 C15 C18 C25 -176.8(8)
C1 C15 C18 C25 6.1(13)
C16 C15 C18 S2 0.5(8)
C1 C15 C18 S2 -176.5(5)
C17 S2 C18 C15 -0.9(6)
C17 S2 C18 C25 176.9(7)
C23 N2 C19 C20 3.1(12)
C23 N2 C19 C17 -176.6(7)
C16 C17 C19 N2 174.0(7)
S2 C17 C19 N2 -0.3(9)
C16 C17 C19 C20 -5.7(12)
S2 C17 C19 C20 180.0(6)
N2 C19 C20 C21 -3.3(12)
C17 C19 C20 C21 176.4(7)
C19 C20 C21 C22 1.6(13)
C20 C21 C22 C23 0.1(13)
C21 C22 C23 N2 -0.1(16)
C19 N2 C23 C22 -1.4(15)
C30 C26 C27 C28 -10.8(8)
C40 C26 C27 C28 168.3(7)
C26 C27 C28 C29 18.8(8)
C27 C28 C29 C30 -20.0(7)
C40 C26 C30 C31 5.3(12)
C27 C26 C30 C31 -175.7(6)
C40 C26 C30 C29 178.8(7)
C27 C26 C30 C29 -2.1(8)
C28 C29 C30 C26 14.3(8)
C28 C29 C30 C31 -171.6(6)
C26 C30 C31 C32 69.5(10)
C29 C30 C31 C32 -103.7(7)
C26 C30 C31 C34 -116.1(8)
C29 C30 C31 C34 70.8(9)
C34 C31 C32 C49 179.1(7)
C30 C31 C32 C49 -5.9(11)
C34 C31 C32 S3 0.3(8)
C30 C31 C32 S3 175.3(5)
C33 S3 C32 C31 -0.9(6)
C33 S3 C32 C49 -179.8(6)
C32 S3 C33 C34 1.3(5)
C32 S3 C33 C35 -174.2(6)
C35 C33 C34 C31 174.6(6)
S3 C33 C34 C31 -1.3(7)
C35 C33 C34 Ir -9.3(8)
S3 C33 C34 Ir 174.8(3)
C32 C31 C34 C33 0.7(8)
C30 C31 C34 C33 -174.2(6)
C32 C31 C34 Ir -174.0(5)
C30 C31 C34 Ir 11.1(10)
C9 Ir C34 C33 108.3(5)
N3 Ir C34 C33 8.9(5)
N1 Ir C34 C33 -170.0(5)
O2 Ir C34 C33 -77.6(5)
O1 Ir C34 C33 -22.1(19)
C9 Ir C34 C31 -77.1(7)
N3 Ir C34 C31 -176.5(7)
N1 Ir C34 C31 4.6(7)
O2 Ir C34 C31 97.0(7)
O1 Ir C34 C31 152.5(14)
C39 N3 C35 C36 -0.2(10)
Ir N3 C35 C36 -173.7(5)
C39 N3 C35 C33 178.6(6)
Ir N3 C35 C33 5.2(7)
C34 C33 C35 N3 2.8(9)
S3 C33 C35 N3 178.1(5)
C34 C33 C35 C36 -178.5(7)
S3 C33 C35 C36 -3.2(11)
N3 C35 C36 C37 -0.1(11)
C33 C35 C36 C37 -178.7(7)
C35 C36 C37 C38 0.3(12)
C36 C37 C38 C39 -0.1(13)
C35 N3 C39 C38 0.4(11)
Ir N3 C39 C38 173.2(6)
C37 C38 C39 N3 -0.2(12)
C30 C26 C40 C41 -157.0(8)
C27 C26 C40 C41 24.1(12)
C30 C26 C40 C43 20.4(12)
C27 C26 C40 C43 -158.5(7)
C43 C40 C41 C50 -177.4(10)
C26 C40 C41 C50 0.3(15)
C43 C40 C41 S4 -0.3(9)
C26 C40 C41 S4 177.4(6)
C42 S4 C41 C40 -0.1(7)
C42 S4 C41 C50 177.4(8)
C41 S4 C42 C43 0.5(7)
C41 S4 C42 C44 -179.0(7)
C44 C42 C43 C40 178.6(8)
S4 C42 C43 C40 -0.8(9)
C41 C40 C43 C42 0.7(10)
C26 C40 C43 C42 -177.1(7)
C48 N4 C44 C45 0.7(14)
C48 N4 C44 C42 178.6(8)
C43 C42 C44 N4 178.9(8)
S4 C42 C44 N4 -1.8(11)
C43 C42 C44 C45 -3.2(14)
S4 C42 C44 C45 176.2(8)
N4 C44 C45 C46 2.1(16)
C42 C44 C45 C46 -175.7(10)
C44 C45 C46 C47 -3.1(19)
C45 C46 C47 C48 1(2)
C44 N4 C48 C47 -2.8(17)
C46 C47 C48 N4 1.8(19)
Ir O1 C51 C52 12.2(11)
Ir O1 C51 C54 -170.5(5)
O1 C51 C52 C53 -3.3(15)
C54 C51 C52 C53 179.5(9)
Ir O2 C53 C52 -6.7(10)
Ir O2 C53 C55 174.9(5)
C51 C52 C53 O2 0.2(14)
C51 C52 C53 C55 178.4(9)
